data_4120786
loop_
_publ_author_name
'Benjamin M. Day'
'Thomas Pugh'
'Dani\"el Hendriks'
'C\'elia Fonseca Guerra'
'David J. Evans'
'F. Matthias Bickelhaupt'
'Richard A. Layfield'

_publ_section_title
;
 Normal-to-Abnormal Rearrangement and NHC Activation in Three-Coordinate
 Iron(II) Carbene Complexes
;
_journal_name_full 'Journal of the American Chemical Society'
_journal_page_first 13338
_journal_page_last 13341
_journal_paper_doi 10.1021/ja408589p
_journal_volume 135
_journal_year 2013
_chemical_formula_moiety 'C26 H60 Fe N6 Si4'
_chemical_formula_sum 'C26 H60 Fe N6 Si4'
_chemical_formula_weight 625.01
_chemical_name_systematic
;
 ?
;
_space_group_crystal_system monoclinic
_space_group_IT_number 15
_space_group_name_Hall '-C 2yc'
_space_group_name_H-M_alt 'C 1 2/c 1'
_symmetry_space_group_name_Hall '-C 2yc'
_symmetry_space_group_name_H-M 'C 1 2/c 1'
_atom_sites_solution_hydrogens geom
_atom_sites_solution_primary iterative
_audit_creation_date 2013-04-05
_audit_creation_method
;
  Olex2 1.2
  (compiled Mar 21 2013 11:16:32, GUI svn.r4446)
;
_cell_angle_alpha 90
_cell_angle_beta 126.451(5)
_cell_angle_gamma 90
_cell_formula_units_Z 4
_cell_length_a 26.705(2)
_cell_length_b 9.3643(6)
_cell_length_c 18.1068(15)
_cell_measurement_reflns_used 3384
_cell_measurement_temperature 150
_cell_measurement_theta_max 28.0730
_cell_measurement_theta_min 3.5900
_cell_volume 3642.2(5)
_computing_cell_refinement
;
CrysAlisPro, Agilent Technologies,
Version 1.171.36.28 (release 01-02-2013 CrysAlis171 .NET)
(compiled Feb  1 2013,16:14:44)
;
_computing_data_collection
;
CrysAlisPro, Agilent Technologies,
Version 1.171.36.28 (release 01-02-2013 CrysAlis171 .NET)
(compiled Feb  1 2013,16:14:44)
;
_computing_data_reduction
;
CrysAlisPro, Agilent Technologies,
Version 1.171.36.28 (release 01-02-2013 CrysAlis171 .NET)
(compiled Feb  1 2013,16:14:44)
;
_computing_molecular_graphics
;
O. V. Dolomanov, L. J. Bourhis, R. J. Gildea, J. A. K. Howard and H. Puschmann,
OLEX2: a complete structure solution, refinement and analysis program.
J. Appl. Cryst. (2009). 42, 339-341.
;
_computing_publication_material
;
O. V. Dolomanov, L. J. Bourhis, R. J. Gildea, J. A. K. Howard and H. Puschmann,
OLEX2: a complete structure solution, refinement and analysis program.
J. Appl. Cryst. (2009). 42, 339-341.
;
_computing_structure_refinement
;
XL, G.M. Sheldrick, Acta Cryst.
(2008). A64, 112-122
;
_computing_structure_solution
;
olex2.solve (L.J. Bourhis, O.V. Dolomanov, R.J. Gildea, J.A.K. Howard,
H. Puschmann, in preparation, 2011)
;
_diffrn_ambient_temperature 150
_diffrn_detector_area_resol_mean 8.0714
_diffrn_measured_fraction_theta_full 0.9980
_diffrn_measured_fraction_theta_max 0.8542
_diffrn_measurement_details
;
  1 omega   49.00  100.00   1.0000   10.0000
omega____ theta____ kappa____ phi______ frames
    -       20.9454  178.0000 -180.0000 51

  2 omega  -77.00  -41.00   1.0000   10.0000
omega____ theta____ kappa____ phi______ frames
    -      -21.1798 -178.0000  -90.0000 36

  3 omega  -86.00  -51.00   1.0000   10.0000
omega____ theta____ kappa____ phi______ frames
    -      -21.1798  -57.0000 -150.0000 35

  4 omega  -90.00  -56.00   1.0000   10.0000
omega____ theta____ kappa____ phi______ frames
    -      -21.1798 -178.0000   60.0000 34

  5 omega  -90.00   11.00   1.0000   10.0000
omega____ theta____ kappa____ phi______ frames
    -      -21.1798  -37.0000 -120.0000 101
;
_diffrn_measurement_device_type 'SuperNova, Single source at offset, Eos'
_diffrn_measurement_method '\w scans'
_diffrn_orient_matrix_UB_11 0.0124035000
_diffrn_orient_matrix_UB_12 -0.0461868000
_diffrn_orient_matrix_UB_13 -0.0228243000
_diffrn_orient_matrix_UB_21 -0.0189152000
_diffrn_orient_matrix_UB_22 0.0423133000
_diffrn_orient_matrix_UB_23 -0.0238306000
_diffrn_orient_matrix_UB_31 0.0322540000
_diffrn_orient_matrix_UB_32 0.0425911000
_diffrn_orient_matrix_UB_33 -0.0010370000
_diffrn_radiation_monochromator mirror
_diffrn_radiation_type MoK\a
_diffrn_radiation_wavelength 0.7107
_diffrn_reflns_av_R_equivalents 0.0302
_diffrn_reflns_av_unetI/netI 0.0462
_diffrn_reflns_Laue_measured_fraction_full 0.997
_diffrn_reflns_Laue_measured_fraction_max 0.998
_diffrn_reflns_limit_h_max 33
_diffrn_reflns_limit_h_min -25
_diffrn_reflns_limit_k_max 11
_diffrn_reflns_limit_k_min -9
_diffrn_reflns_limit_l_max 21
_diffrn_reflns_limit_l_min -22
_diffrn_reflns_number 7787
_diffrn_reflns_point_group_measured_fraction_full 0.997
_diffrn_reflns_point_group_measured_fraction_max 0.998
_diffrn_reflns_theta_full 25.242
_diffrn_reflns_theta_max 26.372
_diffrn_reflns_theta_min 3.582
_diffrn_source 'SuperNova (Mo) x-ray Source'
_exptl_absorpt_coefficient_mu 0.569
_exptl_absorpt_correction_T_max 1.00000
_exptl_absorpt_correction_T_min 0.68072
_exptl_absorpt_correction_type multi-scan
_exptl_absorpt_process_details
;
CrysAlisPro, Agilent Technologies,
Version 1.171.36.28 (release 01-02-2013 CrysAlis171 .NET)
(compiled Feb  1 2013,16:14:44)
empirical absorption correction using spherical harmonics,
 implemented in SCALE3 ABSPACK scaling algorithm.
;
_exptl_crystal_colour 'Pale brown'
_exptl_crystal_density_diffrn 1.140
_exptl_crystal_description block
_exptl_crystal_F_000 1360
_exptl_crystal_size_max 0.2
_exptl_crystal_size_mid 0.2
_exptl_crystal_size_min 0.1
_refine_diff_density_max 0.480
_refine_diff_density_min -0.444
_refine_diff_density_rms 0.064
_refine_ls_extinction_method none
_refine_ls_goodness_of_fit_ref 1.046
_refine_ls_hydrogen_treatment constr
_refine_ls_matrix_type full
_refine_ls_number_parameters 177
_refine_ls_number_reflns 3735
_refine_ls_number_restraints 0
_refine_ls_restrained_S_all 1.046
_refine_ls_R_factor_all 0.0541
_refine_ls_R_factor_gt 0.0413
_refine_ls_shift/su_max 0.001
_refine_ls_shift/su_mean 0.000
_refine_ls_structure_factor_coef Fsqd
_refine_ls_weighting_details
;
 w=1/[\s^2^(Fo^2^)+(0.0382P)^2^+4.5822P]
 where P=(Fo^2^+2Fc^2^)/3
;
_refine_ls_weighting_scheme calc
_refine_ls_wR_factor_gt 0.0937
_refine_ls_wR_factor_ref 0.0993
_reflns_Friedel_coverage 0.000
_reflns_number_gt 3078
_reflns_number_total 3735
_reflns_threshold_expression 'I > 2\s(I)'
_cod_data_source_file ja408589p_si_002_3.cif
_cod_data_source_block platon
_cod_database_code 4120786
_chemical_oxdiff_formula C17H38N4Si4Fe1
_reflns_odcompleteness_completeness 99.80
_reflns_odcompleteness_iscentric 1
_reflns_odcompleteness_theta 26.32
_olex2_refinement_description
;
1. Fixed Uiso
 At 1.2 times of:
  All C(H) groups
 At 1.5 times of:
  All C(H,H,H) groups
2.a Aromatic/amide H refined with riding coordinates:
 C1(H1), C2(H2), C3(H3)
2.b Idealised Me refined as rotating group:
 C5(H5A,H5B,H5C), C6(H6A,H6B,H6C), C7(H7A,H7B,H7C), C8(H8A,H8B,H8C), C9(H9A,
 H9B,H9C), C10(H10A,H10B,H10C), C11(H11A,H11B,H11C), C12(H12A,H12B,H12C),
 C13(H13A,H13B,H13C)
;
_shelx_space_group_comment
;
The symmetry employed for this shelxl refinement is uniquely defined
by the following loop, which should always be used as a source of
symmetry information in preference to the above space-group names.
They are only intended as comments.
;
_shelxl_version_number 2013-2

loop_
_space_group_symop_operation_xyz
'x, y, z'
'-x, y, -z+1/2'
'x+1/2, y+1/2, z'
'-x+1/2, y+1/2, -z+1/2'
'-x, -y, -z'
'x, -y, z-1/2'
'-x+1/2, -y+1/2, -z'
'x+1/2, -y+1/2, z-1/2'

loop_
_atom_site_label
_atom_site_type_symbol
_atom_site_fract_x
_atom_site_fract_y
_atom_site_fract_z
_atom_site_U_iso_or_equiv
_atom_site_adp_type
_atom_site_occupancy
_atom_site_site_symmetry_order
_atom_site_calc_flag
_atom_site_refinement_flags_posn
_atom_site_refinement_flags_adp
_atom_site_refinement_flags_occupancy
Fe1 Fe 0.0000 0.88661(4) 0.2500 0.01672(13) Uani 1 2 d S T P
Si1 Si -0.10128(3) 1.11715(6) 0.20431(4) 0.02004(15) Uani 1 1 d . . .
Si2 Si -0.13147(3) 0.91640(7) 0.05232(4) 0.02444(16) Uani 1 1 d . . .
N1 N -0.02989(8) 0.72622(19) 0.30095(13) 0.0219(4) Uani 1 1 d . . .
N2 N -0.09030(8) 0.63055(18) 0.33399(12) 0.0186(4) Uani 1 1 d . . .
N3 N -0.08289(8) 0.98104(19) 0.16153(12) 0.0192(4) Uani 1 1 d . . .
C1 C -0.08198(10) 0.7393(2) 0.29417(16) 0.0215(5) Uani 1 1 d . . .
H1 H -0.1096 0.8152 0.2651 0.026 Uiso 1 1 calc R U .
C2 C -0.00405(10) 0.6001(2) 0.34756(17) 0.0250(5) Uani 1 1 d . . .
H2 H 0.0329 0.5612 0.3622 0.030 Uiso 1 1 calc R U .
C3 C -0.04002(10) 0.5409(2) 0.36908(16) 0.0244(5) Uani 1 1 d . . .
H3 H -0.0324 0.4564 0.4012 0.029 Uiso 1 1 calc R U .
C4 C -0.14241(10) 0.6093(2) 0.34157(16) 0.0213(5) Uani 1 1 d . . .
C5 C -0.19160(11) 0.7231(3) 0.2848(2) 0.0384(7) Uani 1 1 d . . .
H5A H -0.1740 0.8158 0.3091 0.058 Uiso 1 1 calc R U .
H5B H -0.2261 0.7081 0.2873 0.058 Uiso 1 1 calc R U .
H5C H -0.2057 0.7174 0.2223 0.058 Uiso 1 1 calc R U .
C6 C -0.11712(12) 0.6219(3) 0.44173(18) 0.0379(6) Uani 1 1 d . . .
H6A H -0.0864 0.5492 0.4768 0.057 Uiso 1 1 calc R U .
H6B H -0.1505 0.6102 0.4472 0.057 Uiso 1 1 calc R U .
H6C H -0.0985 0.7143 0.4646 0.057 Uiso 1 1 calc R U .
C7 C -0.16992(11) 0.4616(3) 0.3049(2) 0.0353(6) Uani 1 1 d . . .
H7A H -0.1840 0.4538 0.2424 0.053 Uiso 1 1 calc R U .
H7B H -0.2044 0.4474 0.3076 0.053 Uiso 1 1 calc R U .
H7C H -0.1387 0.3905 0.3416 0.053 Uiso 1 1 calc R U .
C8 C -0.04370(11) 1.1277(2) 0.33240(16) 0.0281(5) Uani 1 1 d . . .
H8A H -0.0435 1.0391 0.3592 0.042 Uiso 1 1 calc R U .
H8B H -0.0552 1.2039 0.3551 0.042 Uiso 1 1 calc R U .
H8C H -0.0029 1.1457 0.3485 0.042 Uiso 1 1 calc R U .
C9 C -0.17977(11) 1.0947(3) 0.1819(2) 0.0350(6) Uani 1 1 d . . .
H9A H -0.2107 1.1467 0.1276 0.052 Uiso 1 1 calc R U .
H9B H -0.1777 1.1308 0.2333 0.052 Uiso 1 1 calc R U .
H9C H -0.1907 0.9953 0.1734 0.052 Uiso 1 1 calc R U .
C10 C -0.10256(13) 1.2980(2) 0.15863(18) 0.0337(6) Uani 1 1 d . . .
H10A H -0.0635 1.3150 0.1687 0.050 Uiso 1 1 calc R U .
H10B H -0.1093 1.3697 0.1898 0.050 Uiso 1 1 calc R U .
H10C H -0.1356 1.3018 0.0940 0.050 Uiso 1 1 calc R U .
C11 C -0.20228(12) 1.0300(3) -0.02698(18) 0.0413(7) Uani 1 1 d . . .
H11A H -0.2291 1.0267 -0.0081 0.062 Uiso 1 1 calc R U .
H11B H -0.2242 0.9945 -0.0886 0.062 Uiso 1 1 calc R U .
H11C H -0.1896 1.1269 -0.0247 0.062 Uiso 1 1 calc R U .
C12 C -0.09299(12) 0.9005(3) -0.00676(17) 0.0372(6) Uani 1 1 d . . .
H12A H -0.0797 0.9932 -0.0113 0.056 Uiso 1 1 calc R U .
H12B H -0.1221 0.8618 -0.0672 0.056 Uiso 1 1 calc R U .
H12C H -0.0576 0.8384 0.0280 0.056 Uiso 1 1 calc R U .
C13 C -0.16207(11) 0.7336(3) 0.05001(19) 0.0372(6) Uani 1 1 d . . .
H13A H -0.1278 0.6711 0.0906 0.056 Uiso 1 1 calc R U .
H13B H -0.1855 0.6962 -0.0113 0.056 Uiso 1 1 calc R U .
H13C H -0.1884 0.7405 0.0695 0.056 Uiso 1 1 calc R U .

loop_
_atom_site_aniso_label
_atom_site_aniso_U_11
_atom_site_aniso_U_22
_atom_site_aniso_U_33
_atom_site_aniso_U_23
_atom_site_aniso_U_13
_atom_site_aniso_U_12
Fe1 0.0153(2) 0.0187(2) 0.0217(2) 0.000 0.01406(19) 0.000
Si1 0.0230(3) 0.0193(3) 0.0264(3) 0.0037(3) 0.0193(3) 0.0035(2)
Si2 0.0220(3) 0.0276(3) 0.0220(3) -0.0012(3) 0.0121(3) -0.0005(3)
N1 0.0212(9) 0.0212(9) 0.0302(11) 0.0028(9) 0.0190(9) 0.0020(7)
N2 0.0167(8) 0.0204(9) 0.0232(9) 0.0031(8) 0.0144(8) 0.0006(7)
N3 0.0173(8) 0.0216(9) 0.0216(9) 0.0018(8) 0.0132(8) 0.0013(7)
C1 0.0218(10) 0.0198(10) 0.0295(12) 0.0062(10) 0.0189(10) 0.0036(9)
C2 0.0216(11) 0.0219(11) 0.0362(13) 0.0052(11) 0.0198(11) 0.0055(9)
C3 0.0235(11) 0.0189(10) 0.0325(13) 0.0081(10) 0.0176(11) 0.0054(9)
C4 0.0195(10) 0.0244(11) 0.0272(12) 0.0031(10) 0.0177(10) -0.0014(9)
C5 0.0292(13) 0.0416(14) 0.0579(18) 0.0207(15) 0.0333(14) 0.0097(11)
C6 0.0374(14) 0.0564(17) 0.0332(14) -0.0029(14) 0.0281(13) -0.0032(13)
C7 0.0287(12) 0.0324(13) 0.0487(16) -0.0027(13) 0.0252(13) -0.0101(11)
C8 0.0343(13) 0.0280(12) 0.0299(13) -0.0008(11) 0.0233(11) 0.0054(10)
C9 0.0292(12) 0.0372(14) 0.0485(16) 0.0041(13) 0.0285(13) 0.0067(11)
C10 0.0501(15) 0.0241(12) 0.0391(15) 0.0037(12) 0.0332(14) 0.0016(11)
C11 0.0320(13) 0.0454(15) 0.0297(14) 0.0055(13) 0.0093(12) 0.0052(12)
C12 0.0417(14) 0.0468(16) 0.0245(13) -0.0080(13) 0.0206(12) -0.0044(13)
C13 0.0269(12) 0.0345(14) 0.0407(15) -0.0064(13) 0.0149(12) -0.0063(11)

loop_
_atom_type_symbol
_atom_type_description
_atom_type_scat_dispersion_real
_atom_type_scat_dispersion_imag
_atom_type_scat_source
C C 0.0033 0.0016 'International Tables Vol C Tables 4.2.6.8 and 6.1.1.4'
H H 0.0000 0.0000 'International Tables Vol C Tables 4.2.6.8 and 6.1.1.4'
Fe Fe 0.3463 0.8444 'International Tables Vol C Tables 4.2.6.8 and 6.1.1.4'
N N 0.0061 0.0033 'International Tables Vol C Tables 4.2.6.8 and 6.1.1.4'
Si Si 0.0817 0.0704 'International Tables Vol C Tables 4.2.6.8 and 6.1.1.4'

loop_
_geom_angle_atom_site_label_1
_geom_angle_atom_site_label_2
_geom_angle_atom_site_label_3
_geom_angle
_geom_angle_site_symmetry_1
_geom_angle_site_symmetry_3
N1 Fe1 N1 91.34(10) . 2
N3 Fe1 N1 118.67(7) 2 .
N3 Fe1 N1 97.79(7) . .
N3 Fe1 N1 118.67(7) . 2
N3 Fe1 N1 97.79(7) 2 2
N3 Fe1 N3 127.76(10) . 2
N3 Si1 C8 110.79(9) . .
N3 Si1 C9 113.56(10) . .
N3 Si1 C10 114.11(10) . .
C8 Si1 C9 105.12(12) . .
C8 Si1 C10 106.51(12) . .
C10 Si1 C9 106.11(12) . .
N3 Si2 C11 114.27(11) . .
N3 Si2 C12 113.05(10) . .
N3 Si2 C13 111.63(11) . .
C11 Si2 C13 105.70(12) . .
C12 Si2 C11 104.58(13) . .
C12 Si2 C13 106.97(13) . .
C1 N1 Fe1 122.14(14) . .
C1 N1 C2 104.60(18) . .
C2 N1 Fe1 133.21(14) . .
C1 N2 C3 106.48(17) . .
C1 N2 C4 127.82(17) . .
C3 N2 C4 125.69(18) . .
Si1 N3 Fe1 116.39(10) . .
Si2 N3 Fe1 119.14(10) . .
Si2 N3 Si1 124.38(10) . .
N1 C1 N2 112.32(18) . .
N1 C1 H1 123.8 . .
N2 C1 H1 123.8 . .
N1 C2 H2 124.9 . .
C3 C2 N1 110.24(19) . .
C3 C2 H2 124.9 . .
N2 C3 H3 126.8 . .
C2 C3 N2 106.35(19) . .
C2 C3 H3 126.8 . .
N2 C4 C5 108.86(17) . .
N2 C4 C6 108.83(18) . .
N2 C4 C7 108.44(18) . .
C6 C4 C5 110.2(2) . .
C6 C4 C7 110.4(2) . .
C7 C4 C5 110.1(2) . .
C4 C5 H5A 109.5 . .
C4 C5 H5B 109.5 . .
C4 C5 H5C 109.5 . .
H5A C5 H5B 109.5 . .
H5A C5 H5C 109.5 . .
H5B C5 H5C 109.5 . .
C4 C6 H6A 109.5 . .
C4 C6 H6B 109.5 . .
C4 C6 H6C 109.5 . .
H6A C6 H6B 109.5 . .
H6A C6 H6C 109.5 . .
H6B C6 H6C 109.5 . .
C4 C7 H7A 109.5 . .
C4 C7 H7B 109.5 . .
C4 C7 H7C 109.5 . .
H7A C7 H7B 109.5 . .
H7A C7 H7C 109.5 . .
H7B C7 H7C 109.5 . .
Si1 C8 H8A 109.5 . .
Si1 C8 H8B 109.5 . .
Si1 C8 H8C 109.5 . .
H8A C8 H8B 109.5 . .
H8A C8 H8C 109.5 . .
H8B C8 H8C 109.5 . .
Si1 C9 H9A 109.5 . .
Si1 C9 H9B 109.5 . .
Si1 C9 H9C 109.5 . .
H9A C9 H9B 109.5 . .
H9A C9 H9C 109.5 . .
H9B C9 H9C 109.5 . .
Si1 C10 H10A 109.5 . .
Si1 C10 H10B 109.5 . .
Si1 C10 H10C 109.5 . .
H10A C10 H10B 109.5 . .
H10A C10 H10C 109.5 . .
H10B C10 H10C 109.5 . .
Si2 C11 H11A 109.5 . .
Si2 C11 H11B 109.5 . .
Si2 C11 H11C 109.5 . .
H11A C11 H11B 109.5 . .
H11A C11 H11C 109.5 . .
H11B C11 H11C 109.5 . .
Si2 C12 H12A 109.5 . .
Si2 C12 H12B 109.5 . .
Si2 C12 H12C 109.5 . .
H12A C12 H12B 109.5 . .
H12A C12 H12C 109.5 . .
H12B C12 H12C 109.5 . .
Si2 C13 H13A 109.5 . .
Si2 C13 H13B 109.5 . .
Si2 C13 H13C 109.5 . .
H13A C13 H13B 109.5 . .
H13A C13 H13C 109.5 . .
H13B C13 H13C 109.5 . .

loop_
_geom_bond_atom_site_label_1
_geom_bond_atom_site_label_2
_geom_bond_distance
_geom_bond_site_symmetry_2
Fe1 N1 2.1493(18) .
Fe1 N1 2.1493(18) 2
Fe1 N3 2.0086(17) 2
Fe1 N3 2.0085(17) .
Si1 N3 1.7082(18) .
Si1 C8 1.875(2) .
Si1 C9 1.895(2) .
Si1 C10 1.876(2) .
Si2 N3 1.7063(19) .
Si2 C11 1.882(3) .
Si2 C12 1.879(3) .
Si2 C13 1.886(3) .
N1 C1 1.327(3) .
N1 C2 1.375(3) .
N2 C1 1.340(3) .
N2 C3 1.378(3) .
N2 C4 1.491(3) .
C1 H1 0.9300 .
C2 H2 0.9300 .
C2 C3 1.352(3) .
C3 H3 0.9300 .
C4 C5 1.521(3) .
C4 C6 1.518(3) .
C4 C7 1.521(3) .
C5 H5A 0.9600 .
C5 H5B 0.9600 .
C5 H5C 0.9600 .
C6 H6A 0.9600 .
C6 H6B 0.9600 .
C6 H6C 0.9600 .
C7 H7A 0.9600 .
C7 H7B 0.9600 .
C7 H7C 0.9600 .
C8 H8A 0.9600 .
C8 H8B 0.9600 .
C8 H8C 0.9600 .
C9 H9A 0.9600 .
C9 H9B 0.9600 .
C9 H9C 0.9600 .
C10 H10A 0.9600 .
C10 H10B 0.9600 .
C10 H10C 0.9600 .
C11 H11A 0.9600 .
C11 H11B 0.9600 .
C11 H11C 0.9600 .
C12 H12A 0.9600 .
C12 H12B 0.9600 .
C12 H12C 0.9600 .
C13 H13A 0.9600 .
C13 H13B 0.9600 .
C13 H13C 0.9600 .

loop_
_geom_torsion_atom_site_label_1
_geom_torsion_atom_site_label_2
_geom_torsion_atom_site_label_3
_geom_torsion_atom_site_label_4
_geom_torsion
Fe1 N1 C1 N2 -177.13(14)
Fe1 N1 C2 C3 176.36(17)
N1 C2 C3 N2 0.9(3)
C1 N1 C2 C3 -0.9(3)
C1 N2 C3 C2 -0.6(3)
C1 N2 C4 C5 7.5(3)
C1 N2 C4 C6 -112.6(2)
C1 N2 C4 C7 127.2(2)
C2 N1 C1 N2 0.5(3)
C3 N2 C1 N1 0.1(3)
C3 N2 C4 C5 -173.8(2)
C3 N2 C4 C6 66.1(3)
C3 N2 C4 C7 -54.1(3)
C4 N2 C1 N1 178.9(2)
C4 N2 C3 C2 -179.5(2)
C8 Si1 N3 Fe1 -9.41(14)
C8 Si1 N3 Si2 167.07(12)
C9 Si1 N3 Fe1 -127.43(12)
C9 Si1 N3 Si2 49.04(17)
C10 Si1 N3 Fe1 110.79(12)
C10 Si1 N3 Si2 -72.74(16)
C11 Si2 N3 Fe1 -172.09(12)
C11 Si2 N3 Si1 11.52(18)
C12 Si2 N3 Fe1 -52.62(15)
C12 Si2 N3 Si1 130.99(14)
C13 Si2 N3 Fe1 68.03(14)
C13 Si2 N3 Si1 -108.35(14)
